data_7120122
loop_
_publ_author_name
'Helmdach, Kai'
'Ludwig, Stephan'
'Villinger, Alexander'
'Hollmann, Dirk'
'K\"osters, Jutta'
'Seidel, Wolfram W.'

_publ_section_title
;
 Synthesis and activation potential of an open shell diphosphine.
;
_journal_name_full 'Chemical communications (Cambridge, England)'
_journal_paper_doi 10.1039/c7cc02114c
_journal_year 2017
_chemical_formula_moiety 'C33 H39 B I N6 O P W, C5 H12'
_chemical_formula_sum 'C38 H51 B I N6 O P W'
_chemical_formula_weight 960.38
_chemical_name_systematic
'[(Carbonyl)(ethinyldiphenylphosphine)(iodido){hydridotris(3,4,5-trimethylpyrazolyl)borate}tungsten(II)]'
_chemical_properties_physical ', Air-sensitive,Moisture-sensitive,Oxygen-sensitive'
_space_group_crystal_system orthorhombic
_space_group_IT_number 29
_space_group_name_Hall 'P 2c -2ac'
_space_group_name_H-M_alt 'P c a 21'
_symmetry_space_group_name_Hall 'P 2c -2ac'
_symmetry_space_group_name_H-M 'P c a 21'
_atom_sites_solution_hydrogens geom
_audit_creation_method SHELXL-2013
_audit_update_record
;
2016-09-06 deposited with the CCDC.
2017-05-10 downloaded from the CCDC.
;
_cell_angle_alpha 90
_cell_angle_beta 90
_cell_angle_gamma 90
_cell_formula_units_Z 4
_cell_length_a 16.9669(5)
_cell_length_b 10.4622(3)
_cell_length_c 22.0079(7)
_cell_measurement_reflns_used 9859
_cell_measurement_temperature 173(2)
_cell_measurement_theta_max 29.88
_cell_measurement_theta_min 2.29
_cell_volume 3906.6(2)
_computing_cell_refinement 'Bruker Apex V7.51A'
_computing_data_collection 'Bruker Apex V7.51A'
_computing_data_reduction 'Bruker SAINT'
_computing_molecular_graphics 'ORTEP-3v2.01 (Farrugia, 1997)'
_computing_publication_material SHELXL-2013
_computing_structure_refinement 'SHELXL-2013 (Sheldrick, 2013)'
_computing_structure_solution 'SHELXS-2013 (Sheldrick, 2013)'
_diffrn_ambient_temperature 173(2)
_diffrn_measured_fraction_theta_full 0.999
_diffrn_measured_fraction_theta_max 1.000
_diffrn_measurement_device_type 'Bruker Apex Kappa II-CCD-diffractometer'
_diffrn_measurement_method 'phi and omega scans'
_diffrn_radiation_monochromator graphite
_diffrn_radiation_source 'sealed tube'
_diffrn_radiation_type MoK\a
_diffrn_radiation_wavelength 0.71073
_diffrn_reflns_av_R_equivalents 0.0957
_diffrn_reflns_av_unetI/netI 0.0750
_diffrn_reflns_Laue_measured_fraction_full 0.999
_diffrn_reflns_Laue_measured_fraction_max 1.000
_diffrn_reflns_limit_h_max 24
_diffrn_reflns_limit_h_min -24
_diffrn_reflns_limit_k_max 14
_diffrn_reflns_limit_k_min -15
_diffrn_reflns_limit_l_max 23
_diffrn_reflns_limit_l_min -31
_diffrn_reflns_number 57393
_diffrn_reflns_point_group_measured_fraction_full 0.966
_diffrn_reflns_point_group_measured_fraction_max 0.928
_diffrn_reflns_theta_full 25.242
_diffrn_reflns_theta_max 30.999
_diffrn_reflns_theta_min 1.947
_exptl_absorpt_coefficient_mu 3.826
_exptl_absorpt_correction_T_max 0.7462
_exptl_absorpt_correction_T_min 0.6220
_exptl_absorpt_correction_type multi-scan
_exptl_absorpt_process_details '(SADABS; Sheldrick, 2004)'
_exptl_crystal_colour green
_exptl_crystal_density_diffrn 1.633
_exptl_crystal_description block
_exptl_crystal_F_000 1904
_exptl_crystal_recrystallization_method 'Re-crystallisation from solvent: dichloromethane, n-pentane'
_exptl_crystal_size_max 0.160
_exptl_crystal_size_mid 0.150
_exptl_crystal_size_min 0.120
_refine_diff_density_max 1.315
_refine_diff_density_min -1.425
_refine_diff_density_rms 0.144
_refine_ls_abs_structure_details
;
 Flack x determined using 3614 quotients [(I+)-(I-)]/[(I+)+(I-)]
 (Parsons and Flack (2004), Acta Cryst. A60, s61).
;
_refine_ls_abs_structure_Flack -0.013(6)
_refine_ls_extinction_method none
_refine_ls_goodness_of_fit_ref 0.976
_refine_ls_hydrogen_treatment constr
_refine_ls_matrix_type full
_refine_ls_number_parameters 426
_refine_ls_number_reflns 11563
_refine_ls_number_restraints 8
_refine_ls_restrained_S_all 0.979
_refine_ls_R_factor_all 0.0524
_refine_ls_R_factor_gt 0.0370
_refine_ls_shift/su_max 0.001
_refine_ls_shift/su_mean 0.000
_refine_ls_structure_factor_coef Fsqd
_refine_ls_weighting_details 'w=1/[\s^2^(Fo^2^)+(0.0265P)^2^] where P=(Fo^2^+2Fc^2^)/3'
_refine_ls_weighting_scheme calc
_refine_ls_wR_factor_gt 0.0650
_refine_ls_wR_factor_ref 0.0677
_reflns_Friedel_coverage 0.814
_reflns_Friedel_fraction_full 0.930
_reflns_Friedel_fraction_max 0.854
_reflns_number_gt 9396
_reflns_number_total 11563
_reflns_threshold_expression 'I > 2\s(I)'
_cod_data_source_file c7cc02114c2.cif
_cod_data_source_block is_kh197
_cod_database_code 7120122
_shelx_space_group_comment
;
The symmetry employed for this shelxl refinement is uniquely defined
by the following loop, which should always be used as a source of
symmetry information in preference to the above space-group names.
They are only intended as comments.
;
_shelx_estimated_absorpt_t_min 0.580
_shelx_estimated_absorpt_t_max 0.657
_shelxl_version_number 2013-4

loop_
_space_group_symop_operation_xyz
'x, y, z'
'-x, -y, z+1/2'
'-x+1/2, y, z+1/2'
'x+1/2, -y, z'

loop_
_atom_site_label
_atom_site_type_symbol
_atom_site_fract_x
_atom_site_fract_y
_atom_site_fract_z
_atom_site_U_iso_or_equiv
_atom_site_adp_type
_atom_site_occupancy
_atom_site_site_symmetry_order
_atom_site_calc_flag
_atom_site_refinement_flags_posn
_atom_site_refinement_flags_adp
W1 W 0.22982(2) 0.57939(2) 0.80669(2) 0.01949(5) Uani 1 1 d . .
P1 P 0.33837(10) 0.43344(15) 0.93871(8) 0.0267(4) Uani 1 1 d . .
I1 I 0.34473(2) 0.72176(4) 0.74636(2) 0.03072(10) Uani 1 1 d . .
B1 B 0.1566(4) 0.3322(6) 0.7323(3) 0.0225(14) Uani 1 1 d . .
H1 H 0.1337 0.2575 0.7101 0.027 Uiso 1 1 calc R U
N1 N 0.1639(3) 0.5734(5) 0.7196(2) 0.0246(11) Uani 1 1 d . .
N2 N 0.1380(3) 0.4578(5) 0.6979(2) 0.0245(11) Uani 1 1 d . .
N3 N 0.2901(3) 0.4076(4) 0.7673(2) 0.0216(10) Uani 1 1 d . .
N5 N 0.2461(3) 0.3168(4) 0.7387(2) 0.0209(10) Uani 1 1 d . .
N6 N 0.1331(3) 0.4511(5) 0.8301(2) 0.0210(11) Uani 1 1 d . .
N7 N 0.1203(3) 0.3427(4) 0.7956(2) 0.0217(11) Uani 1 1 d . .
O1 O 0.1330(3) 0.8226(5) 0.8358(2) 0.0408(12) Uani 1 1 d . .
C1 C 0.2494(4) 0.6422(6) 0.8917(3) 0.0269(14) Uani 1 1 d . .
H1A H 0.2398 0.7111 0.9189 0.032 Uiso 1 1 calc R U
C2 C 0.2833(3) 0.5300(6) 0.8869(3) 0.0237(13) Uani 1 1 d . .
C3 C 0.1692(4) 0.7353(6) 0.8236(3) 0.0280(14) Uani 1 1 d . .
C4 C 0.2722(4) 0.4359(6) 1.0045(3) 0.0286(14) Uani 1 1 d . .
C5 C 0.2650(4) 0.5505(8) 1.0365(4) 0.0363(19) Uani 1 1 d . .
H5 H 0.2939 0.6233 1.0234 0.044 Uiso 1 1 calc R U
C6 C 0.2165(5) 0.5602(9) 1.0870(4) 0.042(2) Uani 1 1 d . .
H6 H 0.2109 0.6397 1.1074 0.051 Uiso 1 1 calc R U
C7 C 0.1765(5) 0.4538(8) 1.1076(3) 0.0446(19) Uani 1 1 d . .
H7 H 0.1444 0.4586 1.1429 0.054 Uiso 1 1 calc R U
C8 C 0.1838(5) 0.3394(7) 1.0760(3) 0.0446(19) Uani 1 1 d . .
H8 H 0.1559 0.2660 1.0896 0.054 Uiso 1 1 calc R U
C9 C 0.2306(4) 0.3314(7) 1.0254(3) 0.0393(17) Uani 1 1 d . .
H9 H 0.2344 0.2525 1.0042 0.047 Uiso 1 1 calc R U
C10 C 0.3303(4) 0.2698(6) 0.9100(3) 0.0279(14) Uani 1 1 d . .
C11 C 0.3964(4) 0.1942(7) 0.9149(4) 0.0413(18) Uani 1 1 d . .
H11 H 0.4431 0.2283 0.9324 0.050 Uiso 1 1 calc R U
C12 C 0.3954(5) 0.0702(8) 0.8949(4) 0.054(2) Uani 1 1 d . .
H12 H 0.4413 0.0189 0.8984 0.064 Uiso 1 1 calc R U
C13 C 0.3279(5) 0.0199(7) 0.8697(3) 0.047(2) Uani 1 1 d . .
H13 H 0.3271 -0.0660 0.8557 0.056 Uiso 1 1 calc R U
C14 C 0.2626(5) 0.0942(6) 0.8651(4) 0.0397(17) Uani 1 1 d . .
H14 H 0.2160 0.0601 0.8474 0.048 Uiso 1 1 calc R U
C15 C 0.2629(4) 0.2188(8) 0.8859(3) 0.0335(17) Uani 1 1 d . .
H15 H 0.2163 0.2691 0.8834 0.040 Uiso 1 1 calc R U
C16 C 0.1325(4) 0.6627(6) 0.6824(3) 0.0272(13) Uani 1 1 d . .
C17 C 0.0862(4) 0.6047(6) 0.6385(3) 0.0299(14) Uani 1 1 d . .
C18 C 0.0909(4) 0.4751(7) 0.6493(3) 0.0290(14) Uani 1 1 d . .
C19 C 0.1474(4) 0.8043(6) 0.6874(3) 0.0333(16) Uani 1 1 d . .
H19A H 0.1134 0.8405 0.7190 0.050 Uiso 1 1 calc R U
H19B H 0.1356 0.8454 0.6484 0.050 Uiso 1 1 calc R U
H19C H 0.2027 0.8192 0.6980 0.050 Uiso 1 1 calc R U
C20 C 0.0421(5) 0.6682(8) 0.5874(3) 0.050(2) Uani 1 1 d . .
H20A H 0.0355 0.6075 0.5539 0.075 Uiso 1 1 calc R U
H20B H 0.0720 0.7426 0.5732 0.075 Uiso 1 1 calc R U
H20C H -0.0097 0.6959 0.6019 0.075 Uiso 1 1 calc R U
C21 C 0.0539(5) 0.3684(8) 0.6160(3) 0.0441(19) Uani 1 1 d . .
H21A H 0.0936 0.3028 0.6075 0.066 Uiso 1 1 calc R U
H21B H 0.0320 0.4002 0.5777 0.066 Uiso 1 1 calc R U
H21C H 0.0116 0.3316 0.6407 0.066 Uiso 1 1 calc R U
C22 C 0.3654(3) 0.3621(6) 0.7681(3) 0.0253(13) Uani 1 1 d . .
C23 C 0.3683(3) 0.2444(5) 0.7409(3) 0.0289(13) Uani 1 1 d . .
C24 C 0.2918(4) 0.2167(7) 0.7228(3) 0.0262(14) Uani 1 1 d . .
C25 C 0.4331(3) 0.4328(6) 0.7950(3) 0.0333(18) Uani 1 1 d . .
H25A H 0.4133 0.5014 0.8211 0.050 Uiso 1 1 calc R U
H25B H 0.4653 0.4695 0.7624 0.050 Uiso 1 1 calc R U
H25C H 0.4653 0.3738 0.8192 0.050 Uiso 1 1 calc R U
C26 C 0.4391(4) 0.1606(7) 0.7333(4) 0.0417(18) Uani 1 1 d . .
H26A H 0.4633 0.1771 0.6936 0.063 Uiso 1 1 calc R U
H26B H 0.4231 0.0707 0.7357 0.063 Uiso 1 1 calc R U
H26C H 0.4773 0.1791 0.7655 0.063 Uiso 1 1 calc R U
C27 C 0.2602(4) 0.1001(6) 0.6922(4) 0.0414(19) Uani 1 1 d . .
H27A H 0.2193 0.0615 0.7177 0.062 Uiso 1 1 calc R U
H27B H 0.3030 0.0386 0.6861 0.062 Uiso 1 1 calc R U
H27C H 0.2377 0.1238 0.6528 0.062 Uiso 1 1 calc R U
C28 C 0.0874(3) 0.4387(5) 0.8793(3) 0.0226(12) Uani 1 1 d . .
C29 C 0.0460(4) 0.3241(6) 0.8777(3) 0.0269(14) Uani 1 1 d . .
C30 C 0.0682(3) 0.2660(5) 0.8239(3) 0.0246(13) Uani 1 1 d . .
C31 C 0.0816(4) 0.5383(6) 0.9281(3) 0.0314(14) Uani 1 1 d . .
H31A H 0.1240 0.5254 0.9577 0.047 Uiso 1 1 calc R U
H31B H 0.0305 0.5310 0.9486 0.047 Uiso 1 1 calc R U
H31C H 0.0866 0.6234 0.9099 0.047 Uiso 1 1 calc R U
C32 C -0.0126(5) 0.2744(6) 0.9227(4) 0.0433(18) Uani 1 1 d . .
H32A H -0.0586 0.2403 0.9011 0.065 Uiso 1 1 calc R U
H32B H -0.0293 0.3439 0.9496 0.065 Uiso 1 1 calc R U
H32C H 0.0116 0.2062 0.9469 0.065 Uiso 1 1 calc R U
C33 C 0.0428(4) 0.1408(6) 0.7986(4) 0.0358(16) Uani 1 1 d . .
H33A H 0.0500 0.1411 0.7544 0.054 Uiso 1 1 calc R U
H33B H -0.0129 0.1266 0.8081 0.054 Uiso 1 1 calc R U
H33C H 0.0746 0.0724 0.8165 0.054 Uiso 1 1 calc R U
C34 C -0.0177(11) 0.9667(17) 1.0732(10) 0.169(7) Uiso 1 1 d D .
H34A H -0.0693 0.9444 1.0562 0.254 Uiso 1 1 calc R U
H34B H -0.0133 1.0598 1.0765 0.254 Uiso 1 1 calc R U
H34C H -0.0121 0.9282 1.1135 0.254 Uiso 1 1 calc R U
C35 C 0.0434(9) 0.9192(13) 1.0339(7) 0.124(5) Uiso 1 1 d D .
H35A H 0.0377 0.8252 1.0318 0.149 Uiso 1 1 calc R U
H35B H 0.0332 0.9530 0.9927 0.149 Uiso 1 1 calc R U
C36 C 0.1222(9) 0.9459(17) 1.0482(8) 0.149(7) Uiso 1 1 d D .
H36A H 0.1319 0.9113 1.0894 0.179 Uiso 1 1 calc R U
H36B H 0.1270 1.0400 1.0513 0.179 Uiso 1 1 calc R U
C37 C 0.1853(7) 0.9030(12) 1.0105(6) 0.103(4) Uiso 1 1 d D .
H37A H 0.1811 0.8088 1.0076 0.124 Uiso 1 1 calc R U
H37B H 0.1760 0.9375 0.9693 0.124 Uiso 1 1 calc R U
C38 C 0.2639(7) 0.9320(12) 1.0263(7) 0.103(5) Uiso 1 1 d D .
H38A H 0.2996 0.8964 0.9956 0.155 Uiso 1 1 calc R U
H38B H 0.2761 0.8947 1.0660 0.155 Uiso 1 1 calc R U
H38C H 0.2706 1.0249 1.0281 0.155 Uiso 1 1 calc R U

loop_
_atom_site_aniso_label
_atom_site_aniso_U_11
_atom_site_aniso_U_22
_atom_site_aniso_U_33
_atom_site_aniso_U_23
_atom_site_aniso_U_13
_atom_site_aniso_U_12
W1 0.02098(9) 0.01486(9) 0.02263(10) -0.00199(13) -0.00285(14) -0.00129(8)
P1 0.0247(8) 0.0257(9) 0.0297(9) -0.0017(7) -0.0057(7) 0.0033(6)
I1 0.03031(19) 0.02660(19) 0.0352(2) 0.00039(19) -0.0010(2) -0.00956(17)
B1 0.027(3) 0.020(3) 0.021(4) -0.003(3) -0.003(3) -0.003(3)
N1 0.026(3) 0.023(3) 0.026(3) -0.003(2) -0.004(2) -0.003(2)
N2 0.026(3) 0.022(3) 0.025(3) -0.003(2) -0.003(2) -0.003(2)
N3 0.022(2) 0.019(3) 0.023(2) -0.0059(19) 0.002(2) -0.0016(19)
N5 0.023(2) 0.017(2) 0.023(3) -0.005(2) 0.001(2) -0.0005(18)
N6 0.026(3) 0.016(2) 0.021(2) -0.0028(18) 0.003(2) -0.003(2)
N7 0.022(2) 0.018(2) 0.025(3) -0.002(2) 0.000(2) -0.0004(18)
O1 0.047(3) 0.031(3) 0.044(3) -0.008(2) -0.004(2) 0.016(2)
C1 0.027(3) 0.026(3) 0.028(3) -0.002(3) -0.004(3) 0.002(3)
C2 0.022(3) 0.023(3) 0.026(3) -0.006(3) 0.002(2) -0.004(2)
C3 0.031(3) 0.027(3) 0.026(3) 0.002(2) -0.012(2) -0.006(3)
C4 0.029(3) 0.031(4) 0.026(3) 0.001(3) -0.011(3) 0.006(3)
C5 0.045(5) 0.036(4) 0.028(4) -0.005(3) -0.007(3) -0.003(3)
C6 0.057(5) 0.042(5) 0.028(4) -0.009(4) -0.008(4) 0.007(4)
C7 0.056(5) 0.054(5) 0.024(4) 0.004(3) 0.003(3) 0.015(4)
C8 0.061(5) 0.035(4) 0.038(4) 0.007(3) 0.012(4) 0.002(4)
C9 0.050(5) 0.027(4) 0.041(4) 0.004(3) 0.005(4) 0.004(3)
C10 0.033(3) 0.025(3) 0.026(3) 0.003(3) 0.005(3) 0.006(3)
C11 0.035(4) 0.039(4) 0.050(5) 0.002(4) -0.001(3) 0.012(3)
C12 0.058(5) 0.040(5) 0.063(6) -0.006(4) 0.010(4) 0.023(4)
C13 0.077(6) 0.026(4) 0.038(4) -0.008(3) 0.005(4) 0.011(4)
C14 0.054(5) 0.033(4) 0.032(4) -0.004(3) -0.004(4) -0.003(3)
C15 0.038(4) 0.031(4) 0.031(4) -0.001(3) -0.003(3) 0.005(3)
C16 0.025(3) 0.029(3) 0.027(3) 0.006(3) -0.001(3) -0.001(3)
C17 0.031(3) 0.036(4) 0.023(3) 0.006(3) -0.004(3) -0.002(3)
C18 0.026(3) 0.035(4) 0.025(3) 0.000(3) -0.002(3) -0.010(3)
C19 0.035(4) 0.025(4) 0.039(4) 0.013(3) -0.007(3) -0.005(3)
C20 0.052(5) 0.060(5) 0.038(4) 0.014(4) -0.020(4) -0.007(4)
C21 0.048(5) 0.049(5) 0.036(4) -0.003(4) -0.015(3) -0.010(4)
C22 0.025(3) 0.025(3) 0.026(3) 0.003(3) 0.000(2) 0.000(3)
C23 0.030(3) 0.029(3) 0.028(3) 0.001(3) 0.004(3) 0.006(2)
C24 0.034(3) 0.016(3) 0.029(4) -0.001(3) 0.005(3) -0.001(3)
C25 0.022(3) 0.038(3) 0.040(5) -0.003(3) 0.000(3) 0.002(2)
C26 0.031(3) 0.047(4) 0.047(5) -0.002(4) 0.004(3) 0.017(3)
C27 0.045(4) 0.025(4) 0.054(5) -0.017(3) 0.009(4) 0.002(3)
C28 0.026(3) 0.019(3) 0.023(3) 0.000(2) -0.002(2) 0.004(2)
C29 0.028(3) 0.023(3) 0.030(3) 0.003(3) 0.003(3) -0.001(3)
C30 0.024(3) 0.016(3) 0.034(3) 0.001(2) -0.001(2) -0.001(2)
C31 0.032(3) 0.030(3) 0.032(4) -0.005(3) 0.004(3) 0.000(3)
C32 0.051(4) 0.030(4) 0.049(4) 0.000(3) 0.023(4) -0.011(3)
C33 0.032(3) 0.023(3) 0.053(5) -0.003(4) 0.010(4) -0.004(2)

loop_
_atom_type_symbol
_atom_type_description
_atom_type_scat_dispersion_real
_atom_type_scat_dispersion_imag
_atom_type_scat_source
C C 0.0033 0.0016 'International Tables Vol C Tables 4.2.6.8 and 6.1.1.4'
H H 0.0000 0.0000 'International Tables Vol C Tables 4.2.6.8 and 6.1.1.4'
B B 0.0013 0.0007 'International Tables Vol C Tables 4.2.6.8 and 6.1.1.4'
N N 0.0061 0.0033 'International Tables Vol C Tables 4.2.6.8 and 6.1.1.4'
O O 0.0106 0.0060 'International Tables Vol C Tables 4.2.6.8 and 6.1.1.4'
P P 0.1023 0.0942 'International Tables Vol C Tables 4.2.6.8 and 6.1.1.4'
I I -0.4742 1.8119 'International Tables Vol C Tables 4.2.6.8 and 6.1.1.4'
W W -0.8490 6.8722 'International Tables Vol C Tables 4.2.6.8 and 6.1.1.4'

loop_
_geom_angle_atom_site_label_1
_geom_angle_atom_site_label_2
_geom_angle_atom_site_label_3
_geom_angle
C3 W1 C1 68.8(3)
C3 W1 C2 106.1(2)
C1 W1 C2 37.6(3)
C3 W1 N6 94.2(2)
C1 W1 N6 96.0(2)
C2 W1 N6 88.5(2)
C3 W1 N1 85.6(2)
C1 W1 N1 153.6(2)
C2 W1 N1 163.5(2)
N6 W1 N1 78.90(18)
C3 W1 N3 167.9(2)
C1 W1 N3 123.1(2)
C2 W1 N3 85.9(2)
N6 W1 N3 86.61(18)
N1 W1 N3 82.74(18)
C3 W1 I1 90.73(19)
C1 W1 I1 98.82(19)
C2 W1 I1 103.61(16)
N6 W1 I1 165.13(13)
N1 W1 I1 87.49(13)
N3 W1 I1 85.71(12)
C2 P1 C10 105.6(3)
C2 P1 C4 100.1(3)
C10 P1 C4 103.9(3)
N7 B1 N5 108.9(5)
N7 B1 N2 107.7(5)
N5 B1 N2 109.6(5)
N7 B1 H1 110.2
N5 B1 H1 110.2
N2 B1 H1 110.2
C16 N1 N2 105.9(5)
C16 N1 W1 134.6(4)
N2 N1 W1 119.1(4)
C18 N2 N1 110.3(5)
C18 N2 B1 128.5(5)
N1 N2 B1 120.9(5)
N5 N3 C22 106.0(4)
N5 N3 W1 119.2(4)
C22 N3 W1 134.6(4)
C24 N5 N3 110.2(5)
C24 N5 B1 128.9(5)
N3 N5 B1 120.7(4)
C28 N6 N7 105.9(5)
C28 N6 W1 133.3(4)
N7 N6 W1 119.6(3)
C30 N7 N6 109.8(5)
C30 N7 B1 130.1(5)
N6 N7 B1 119.8(5)
C2 C1 W1 72.8(4)
C2 C1 H1A 143.6
W1 C1 H1A 143.6
C1 C2 P1 133.2(5)
C1 C2 W1 69.5(4)
P1 C2 W1 157.3(4)
O1 C3 W1 176.8(6)
C9 C4 C5 118.0(7)
C9 C4 P1 124.4(5)
C5 C4 P1 117.6(5)
C6 C5 C4 121.2(9)
C6 C5 H5 119.4
C4 C5 H5 119.4
C7 C6 C5 119.7(8)
C7 C6 H6 120.1
C5 C6 H6 120.1
C6 C7 C8 119.1(7)
C6 C7 H7 120.4
C8 C7 H7 120.4
C9 C8 C7 120.8(7)
C9 C8 H8 119.6
C7 C8 H8 119.6
C8 C9 C4 121.2(7)
C8 C9 H9 119.4
C4 C9 H9 119.4
C15 C10 C11 119.2(7)
C15 C10 P1 124.1(5)
C11 C10 P1 116.7(5)
C12 C11 C10 120.5(8)
C12 C11 H11 119.7
C10 C11 H11 119.7
C11 C12 C13 120.2(7)
C11 C12 H12 119.9
C13 C12 H12 119.9
C14 C13 C12 119.3(7)
C14 C13 H13 120.3
C12 C13 H13 120.3
C13 C14 C15 120.8(7)
C13 C14 H14 119.6
C15 C14 H14 119.6
C10 C15 C14 119.9(7)
C10 C15 H15 120.0
C14 C15 H15 120.0
N1 C16 C17 110.0(6)
N1 C16 C19 124.7(6)
C17 C16 C19 125.2(6)
C18 C17 C16 106.2(6)
C18 C17 C20 126.2(6)
C16 C17 C20 127.5(6)
N2 C18 C17 107.6(6)
N2 C18 C21 123.1(6)
C17 C18 C21 129.3(6)
C16 C19 H19A 109.5
C16 C19 H19B 109.5
H19A C19 H19B 109.5
C16 C19 H19C 109.5
H19A C19 H19C 109.5
H19B C19 H19C 109.5
C17 C20 H20A 109.5
C17 C20 H20B 109.5
H20A C20 H20B 109.5
C17 C20 H20C 109.5
H20A C20 H20C 109.5
H20B C20 H20C 109.5
C18 C21 H21A 109.5
C18 C21 H21B 109.5
H21A C21 H21B 109.5
C18 C21 H21C 109.5
H21A C21 H21C 109.5
H21B C21 H21C 109.5
N3 C22 C23 110.0(5)
N3 C22 C25 123.7(5)
C23 C22 C25 126.3(6)
C22 C23 C24 106.2(5)
C22 C23 C26 127.2(6)
C24 C23 C26 126.6(6)
N5 C24 C23 107.5(6)
N5 C24 C27 123.0(6)
C23 C24 C27 129.5(6)
C22 C25 H25A 109.5
C22 C25 H25B 109.5
H25A C25 H25B 109.5
C22 C25 H25C 109.5
H25A C25 H25C 109.5
H25B C25 H25C 109.5
C23 C26 H26A 109.5
C23 C26 H26B 109.5
H26A C26 H26B 109.5
C23 C26 H26C 109.5
H26A C26 H26C 109.5
H26B C26 H26C 109.5
C24 C27 H27A 109.5
C24 C27 H27B 109.5
H27A C27 H27B 109.5
C24 C27 H27C 109.5
H27A C27 H27C 109.5
H27B C27 H27C 109.5
N6 C28 C29 110.9(5)
N6 C28 C31 123.4(5)
C29 C28 C31 125.7(6)
C30 C29 C28 105.2(5)
C30 C29 C32 126.5(6)
C28 C29 C32 128.3(6)
N7 C30 C29 108.3(5)
N7 C30 C33 122.8(5)
C29 C30 C33 128.9(6)
C28 C31 H31A 109.5
C28 C31 H31B 109.5
H31A C31 H31B 109.5
C28 C31 H31C 109.5
H31A C31 H31C 109.5
H31B C31 H31C 109.5
C29 C32 H32A 109.5
C29 C32 H32B 109.5
H32A C32 H32B 109.5
C29 C32 H32C 109.5
H32A C32 H32C 109.5
H32B C32 H32C 109.5
C30 C33 H33A 109.5
C30 C33 H33B 109.5
H33A C33 H33B 109.5
C30 C33 H33C 109.5
H33A C33 H33C 109.5
H33B C33 H33C 109.5
C35 C34 H34A 109.5
C35 C34 H34B 109.5
H34A C34 H34B 109.5
C35 C34 H34C 109.5
H34A C34 H34C 109.5
H34B C34 H34C 109.5
C36 C35 C34 119.0(14)
C36 C35 H35A 107.6
C34 C35 H35A 107.6
C36 C35 H35B 107.6
C34 C35 H35B 107.6
H35A C35 H35B 107.0
C35 C36 C37 121.5(15)
C35 C36 H36A 106.9
C37 C36 H36A 106.9
C35 C36 H36B 106.9
C37 C36 H36B 106.9
H36A C36 H36B 106.7
C38 C37 C36 119.9(13)
C38 C37 H37A 107.3
C36 C37 H37A 107.3
C38 C37 H37B 107.3
C36 C37 H37B 107.3
H37A C37 H37B 106.9
C37 C38 H38A 109.5
C37 C38 H38B 109.5
H38A C38 H38B 109.5
C37 C38 H38C 109.5
H38A C38 H38C 109.5
H38B C38 H38C 109.5

loop_
_geom_bond_atom_site_label_1
_geom_bond_atom_site_label_2
_geom_bond_distance
W1 C3 1.964(7)
W1 C1 2.011(7)
W1 C2 2.052(6)
W1 N6 2.181(5)
W1 N1 2.221(5)
W1 N3 2.242(5)
W1 I1 2.7898(5)
P1 C2 1.787(7)
P1 C10 1.830(7)
P1 C4 1.833(7)
B1 N7 1.526(8)
B1 N5 1.534(8)
B1 N2 1.549(9)
B1 H1 1.0000
N1 C16 1.351(8)
N1 N2 1.371(7)
N2 C18 1.348(8)
N3 N5 1.363(7)
N3 C22 1.364(8)
N5 C24 1.349(8)
N6 C28 1.338(7)
N6 N7 1.382(6)
N7 C30 1.346(7)
O1 C3 1.133(8)
C1 C2 1.311(9)
C1 H1A 0.9500
C4 C9 1.379(10)
C4 C5 1.396(10)
C5 C6 1.387(11)
C5 H5 0.9500
C6 C7 1.380(12)
C6 H6 0.9500
C7 C8 1.390(11)
C7 H7 0.9500
C8 C9 1.370(10)
C8 H8 0.9500
C9 H9 0.9500
C10 C15 1.369(10)
C10 C11 1.377(9)
C11 C12 1.370(10)
C11 H11 0.9500
C12 C13 1.376(12)
C12 H12 0.9500
C13 C14 1.359(10)
C13 H13 0.9500
C14 C15 1.381(10)
C14 H14 0.9500
C15 H15 0.9500
C16 C17 1.385(9)
C16 C19 1.507(9)
C17 C18 1.379(9)
C17 C20 1.505(9)
C18 C21 1.475(10)
C19 H19A 0.9800
C19 H19B 0.9800
C19 H19C 0.9800
C20 H20A 0.9800
C20 H20B 0.9800
C20 H20C 0.9800
C21 H21A 0.9800
C21 H21B 0.9800
C21 H21C 0.9800
C22 C23 1.370(9)
C22 C25 1.489(9)
C23 C24 1.389(9)
C23 C26 1.496(8)
C24 C27 1.492(10)
C25 H25A 0.9800
C25 H25B 0.9800
C25 H25C 0.9800
C26 H26A 0.9800
C26 H26B 0.9800
C26 H26C 0.9800
C27 H27A 0.9800
C27 H27B 0.9800
C27 H27C 0.9800
C28 C29 1.391(8)
C28 C31 1.500(9)
C29 C30 1.383(8)
C29 C32 1.497(9)
C30 C33 1.487(8)
C31 H31A 0.9800
C31 H31B 0.9800
C31 H31C 0.9800
C32 H32A 0.9800
C32 H32B 0.9800
C32 H32C 0.9800
C33 H33A 0.9800
C33 H33B 0.9800
C33 H33C 0.9800
C34 C35 1.437(17)
C34 H34A 0.9800
C34 H34B 0.9800
C34 H34C 0.9800
C35 C36 1.402(17)
C35 H35A 0.9900
C35 H35B 0.9900
C36 C37 1.427(16)
C36 H36A 0.9900
C36 H36B 0.9900
C37 C38 1.410(15)
C37 H37A 0.9900
C37 H37B 0.9900
C38 H38A 0.9800
C38 H38B 0.9800
C38 H38C 0.9800

loop_
_geom_torsion_atom_site_label_1
_geom_torsion_atom_site_label_2
_geom_torsion_atom_site_label_3
_geom_torsion_atom_site_label_4
_geom_torsion
C16 N1 N2 C18 -1.0(7)
W1 N1 N2 C18 172.0(4)
C16 N1 N2 B1 -175.0(5)
W1 N1 N2 B1 -2.0(7)
N7 B1 N2 C18 -112.6(6)
N5 B1 N2 C18 129.1(6)
N7 B1 N2 N1 60.2(7)
N5 B1 N2 N1 -58.1(7)
C22 N3 N5 C24 1.1(6)
W1 N3 N5 C24 -174.8(4)
C22 N3 N5 B1 176.8(5)
W1 N3 N5 B1 1.0(7)
N7 B1 N5 C24 115.7(6)
N2 B1 N5 C24 -126.8(6)
N7 B1 N5 N3 -59.2(7)
N2 B1 N5 N3 58.4(7)
C28 N6 N7 C30 -0.5(6)
W1 N6 N7 C30 168.8(4)
C28 N6 N7 B1 173.1(5)
W1 N6 N7 B1 -17.6(7)
N5 B1 N7 C30 -117.8(6)
N2 B1 N7 C30 123.5(6)
N5 B1 N7 N6 70.1(6)
N2 B1 N7 N6 -48.6(7)
W1 C1 C2 P1 -179.9(6)
C10 P1 C2 C1 157.3(7)
C4 P1 C2 C1 49.7(7)
C10 P1 C2 W1 -22.4(10)
C4 P1 C2 W1 -130.0(9)
C2 P1 C4 C9 111.1(6)
C10 P1 C4 C9 2.1(6)
C2 P1 C4 C5 -70.5(6)
C10 P1 C4 C5 -179.5(5)
C9 C4 C5 C6 -1.1(10)
P1 C4 C5 C6 -179.6(5)
C4 C5 C6 C7 2.2(11)
C5 C6 C7 C8 -1.9(12)
C6 C7 C8 C9 0.7(12)
C7 C8 C9 C4 0.4(12)
C5 C4 C9 C8 -0.2(11)
P1 C4 C9 C8 178.2(6)
C2 P1 C10 C15 -39.5(7)
C4 P1 C10 C15 65.4(6)
C2 P1 C10 C11 142.3(5)
C4 P1 C10 C11 -112.9(6)
C15 C10 C11 C12 1.3(11)
P1 C10 C11 C12 179.6(6)
C10 C11 C12 C13 -0.2(12)
C11 C12 C13 C14 -0.1(13)
C12 C13 C14 C15 -0.7(13)
C11 C10 C15 C14 -2.0(11)
P1 C10 C15 C14 179.7(6)
C13 C14 C15 C10 1.8(12)
N2 N1 C16 C17 1.1(7)
W1 N1 C16 C17 -170.3(5)
N2 N1 C16 C19 -177.7(6)
W1 N1 C16 C19 11.0(10)
N1 C16 C17 C18 -0.8(7)
C19 C16 C17 C18 177.9(6)
N1 C16 C17 C20 -178.5(7)
C19 C16 C17 C20 0.3(11)
N1 N2 C18 C17 0.5(7)
B1 N2 C18 C17 173.9(6)
N1 N2 C18 C21 -180.0(6)
B1 N2 C18 C21 -6.6(10)
C16 C17 C18 N2 0.2(7)
C20 C17 C18 N2 177.9(7)
C16 C17 C18 C21 -179.3(7)
C20 C17 C18 C21 -1.6(12)
N5 N3 C22 C23 -0.6(7)
W1 N3 C22 C23 174.2(4)
N5 N3 C22 C25 179.5(6)
W1 N3 C22 C25 -5.6(9)
N3 C22 C23 C24 0.0(7)
C25 C22 C23 C24 179.9(6)
N3 C22 C23 C26 -178.8(7)
C25 C22 C23 C26 1.0(11)
N3 N5 C24 C23 -1.0(7)
B1 N5 C24 C23 -176.4(6)
N3 N5 C24 C27 178.2(6)
B1 N5 C24 C27 2.9(10)
C22 C23 C24 N5 0.6(7)
C26 C23 C24 N5 179.5(7)
C22 C23 C24 C27 -178.6(7)
C26 C23 C24 C27 0.2(13)
N7 N6 C28 C29 0.7(7)
W1 N6 C28 C29 -166.4(4)
N7 N6 C28 C31 -178.1(5)
W1 N6 C28 C31 14.8(9)
N6 C28 C29 C30 -0.6(7)
C31 C28 C29 C30 178.1(6)
N6 C28 C29 C32 -178.5(6)
C31 C28 C29 C32 0.2(11)
N6 N7 C30 C29 0.1(7)
B1 N7 C30 C29 -172.6(5)
N6 N7 C30 C33 -179.3(5)
B1 N7 C30 C33 8.0(9)
C28 C29 C30 N7 0.3(7)
C32 C29 C30 N7 178.2(6)
C28 C29 C30 C33 179.6(6)
C32 C29 C30 C33 -2.4(11)
C34 C35 C36 C37 -179.1(16)
C35 C36 C37 C38 179.8(15)
